data_9007678
loop_
_publ_author_name
'Fleet, M. E.'
'Barbier, J.'

_publ_section_title
;
 Structure of aerugite (Ni8.5As3O16) and interrelated
 arsenate and germanate structural series
;
_journal_issue 3
_journal_name_full 'Acta Crystallographica, Section B'
_journal_page_first 201
_journal_page_last 205
_journal_paper_doi 10.1107/S0108768189002727
_journal_volume 45
_journal_year 1989
_chemical_formula_structural (Ni.45Mg.55)10Ge3O16
_chemical_formula_sum 'Ge3 Mg5.467 Ni4.533 O16'
_space_group_IT_number 166
_symmetry_space_group_name_Hall '-P 3* 2'
_symmetry_space_group_name_H-M 'R -3 m :R'
_cell_angle_alpha 33.790
_cell_angle_beta 33.790
_cell_angle_gamma 33.790
_cell_length_a 10.1250
_cell_length_b 10.1250
_cell_length_c 10.1250
_cell_formula_units_Z 1
_cell_volume 286.075
_database_code_amcsd 0009829
_exptl_crystal_density_diffrn 5.066
_cod_original_sg_symbol_H-M 'R -3 m'
_cod_original_formula_sum '(Ni4.533 Mg5.467) Ge3 O16'
_cod_database_code 9007678
_amcsd_formula_title (Ni.45Mg.55)10Ge3O16

loop_
_space_group_symop_operation_xyz
x,y,z
-x,-z,-y
-z,-x,-y
y,x,z
y,z,x
-z,-y,-x
-x,-y,-z
x,z,y
z,x,y
-y,-x,-z
-y,-z,-x
z,y,x

loop_
_atom_site_label
_atom_site_fract_x
_atom_site_fract_y
_atom_site_fract_z
_atom_site_occupancy
_atom_site_U_iso_or_equiv
Ni1 0.50000 0.50000 0.50000 0.34500 0.00395
Mg1 0.50000 0.50000 0.50000 0.65500 0.00395
Ni2 0.00000 0.50000 0.50000 0.55200 0.00325
Mg2 0.00000 0.50000 0.50000 0.44800 0.00325
Ni3 0.75735 0.24897 0.24897 0.42200 0.00371
Mg3 0.75735 0.24897 0.24897 0.57800 0.00371
Gel 0.00000 0.00000 0.00000 1.00000 0.00263
Ge2 0.18915 0.18915 0.18915 1.00000 0.00281
O1 0.12717 0.12717 0.12717 1.00000 0.00527
O2 0.37637 0.37637 0.37637 1.00000 0.00484
O3 0.65943 0.11284 0.11284 1.00000 0.00503
O4 0.12209 0.62598 0.62598 1.00000 0.00493

loop_
_cod_related_entry_id
_cod_related_entry_database
_cod_related_entry_code
1 AMCSD 0009829
